data_2206593
loop_
_publ_author_name
'Ren, Xue-Ling'
'Wu, Chao'
'Li, Hua-Bin'
'Yang, Hua-Zheng'

_publ_section_title 5-Methyl-2-methylsulfanyl-7-phenylpyrazolo[1,5-<i>a</i>]pyrimidine-3-carbonitrile
_journal_coeditor_code WW6407
_journal_issue 8
_journal_name_full 'Acta Crystallographica Section E'
_journal_page_first o2506
_journal_page_last o2507
_journal_paper_doi 10.1107/S1600536805021896
_journal_volume 61
_journal_year 2005
_chemical_formula_iupac 'C15 H12 N4 S'
_chemical_formula_moiety 'C15 H12 N4 S'
_chemical_formula_sum 'C15 H12 N4 S'
_chemical_formula_weight 280.35
_chemical_name_systematic
;
5-Methyl-2-methylsulfanyl-7-phenylpyrazolo[1,5-a]pyrimidine-3-carbonitrile
;
_space_group_IT_number 14
_symmetry_cell_setting monoclinic
_symmetry_space_group_name_Hall '-P 2ybc'
_symmetry_space_group_name_H-M 'P 1 21/c 1'
_atom_sites_solution_hydrogens geom
_atom_sites_solution_primary direct
_atom_sites_solution_secondary difmap
_cell_angle_alpha 90.00
_cell_angle_beta 96.507(7)
_cell_angle_gamma 90.00
_cell_formula_units_Z 4
_cell_length_a 8.819(3)
_cell_length_b 7.822(3)
_cell_length_c 20.465(8)
_cell_measurement_reflns_used 778
_cell_measurement_temperature 293(2)
_cell_measurement_theta_max 23.24
_cell_measurement_theta_min 3.24
_cell_volume 1402.6(9)
_computing_cell_refinement SMART
_computing_data_collection 'SMART (Bruker, 1998)'
_computing_data_reduction 'SAINT (Bruker, 1999)'
_computing_molecular_graphics 'SHELXTL (Bruker, 1999)'
_computing_publication_material SHELXTL
_computing_structure_refinement 'SHELXL97 (Sheldrick, 1997)'
_computing_structure_solution 'SHELXS97 (Sheldrick, 1997)'
_diffrn_ambient_temperature 293(2)
_diffrn_measured_fraction_theta_full 0.998
_diffrn_measured_fraction_theta_max 0.998
_diffrn_measurement_device_type 'Bruker SMART CCD area-detector'
_diffrn_measurement_method '\f and \w'
_diffrn_radiation_monochromator graphite
_diffrn_radiation_source 'fine-focus sealed tube'
_diffrn_radiation_type MoK\a
_diffrn_radiation_wavelength 0.71073
_diffrn_reflns_av_R_equivalents 0.0465
_diffrn_reflns_av_sigmaI/netI 0.0628
_diffrn_reflns_limit_h_max 9
_diffrn_reflns_limit_h_min -11
_diffrn_reflns_limit_k_max 9
_diffrn_reflns_limit_k_min -9
_diffrn_reflns_limit_l_max 25
_diffrn_reflns_limit_l_min -25
_diffrn_reflns_number 7758
_diffrn_reflns_theta_full 26.46
_diffrn_reflns_theta_max 26.46
_diffrn_reflns_theta_min 2.32
_diffrn_standards_decay_% 0
_diffrn_standards_interval_count 0
_diffrn_standards_interval_time 0
_diffrn_standards_number 0
_exptl_absorpt_coefficient_mu 0.225
_exptl_absorpt_correction_T_max 1.000000
_exptl_absorpt_correction_T_min 0.863018
_exptl_absorpt_correction_type multi-scan
_exptl_absorpt_process_details '(SADABS; Sheldrick, 1996)'
_exptl_crystal_colour colorless
_exptl_crystal_density_diffrn 1.328
_exptl_crystal_density_method 'not measured'
_exptl_crystal_description block
_exptl_crystal_F_000 584
_exptl_crystal_size_max 0.24
_exptl_crystal_size_mid 0.22
_exptl_crystal_size_min 0.18
_refine_diff_density_max 0.227
_refine_diff_density_min -0.235
_refine_ls_extinction_method none
_refine_ls_goodness_of_fit_ref 0.997
_refine_ls_hydrogen_treatment constr
_refine_ls_matrix_type full
_refine_ls_number_parameters 183
_refine_ls_number_reflns 2880
_refine_ls_number_restraints 0
_refine_ls_restrained_S_all 0.997
_refine_ls_R_factor_all 0.1091
_refine_ls_R_factor_gt 0.0506
_refine_ls_shift/su_max 0.001
_refine_ls_shift/su_mean 0.000
_refine_ls_structure_factor_coef Fsqd
_refine_ls_weighting_details 'calc w = 1/[\s^2^(Fo^2^)+(0.0562P)^2^+0.0043P] where P = (Fo^2^+2Fc^2^)/3'
_refine_ls_weighting_scheme calc
_refine_ls_wR_factor_gt 0.1035
_refine_ls_wR_factor_ref 0.1216
_reflns_number_gt 1655
_reflns_number_total 2880
_reflns_threshold_expression I>2\s(I)
_cod_data_source_file ww6407.cif
_cod_data_source_block I
_cod_depositor_comments
;
The following automatic conversions were performed:
'_symmetry_cell_setting' value 'Monoclinic' changed to 'monoclinic'
according to '/home/saulius/struct/CIF-dictionaries/cif_core.dic'
dictionary named 'cif_core.dic' version 2.4.1 from 2010-06-29.

Automatic conversion script
Id: cif_fix_enum 1527 2010-12-29 10:47:43Z saulius 

The following automatic conversions were performed:

'_symmetry_cell_setting' value 'Monoclinic' changed to 'monoclinic'
according to /home/saulius/struct/CIF-dictionaries/cif_core.dic
dictionary named 'cif_core.dic' version 2.4.1 from 2010-06-29.

Automatic conversion script
Id: cif_fix_values 1715 2011-07-08 13:25:40Z adriana 
;
_cod_original_sg_symbol_H-M 'P 21 /c'
_cod_database_code 2206593
_cod_database_fobs_code 2206593

loop_
_symmetry_equiv_pos_as_xyz
'x, y, z'
'-x, y+1/2, -z+1/2'
'-x, -y, -z'
'x, -y-1/2, z-1/2'

loop_
_atom_site_label
_atom_site_fract_x
_atom_site_fract_y
_atom_site_fract_z
_atom_site_U_iso_or_equiv
_atom_site_adp_type
_atom_site_calc_flag
_atom_site_refinement_flags
_atom_site_occupancy
_atom_site_type_symbol
S1 1.13972(8) 0.63398(9) 0.41893(3) 0.0569(2) Uani d . 1 S
N1 1.0779(2) 0.7648(2) 0.53521(10) 0.0458(5) Uani d . 1 N
N2 0.9493(2) 0.8166(2) 0.56208(10) 0.0431(5) Uani d . 1 N
N3 0.6794(2) 0.8445(3) 0.53394(10) 0.0521(6) Uani d . 1 N
N4 0.6917(3) 0.6525(3) 0.35814(14) 0.0830(8) Uani d . 1 N
C1 1.0245(3) 0.7152(3) 0.47483(12) 0.0439(6) Uani d . 1 C
C2 0.8654(3) 0.7354(3) 0.46130(12) 0.0460(6) Uani d . 1 C
C3 0.8184(3) 0.8019(3) 0.51847(12) 0.0442(6) Uani d . 1 C
C4 0.9451(3) 0.8760(3) 0.62465(12) 0.0451(6) Uani d . 1 C
C5 0.8038(3) 0.9228(3) 0.63918(13) 0.0532(7) Uani d . 1 C
H5 0.7937 0.9669 0.6807 0.064 Uiso calc R 1 H
C6 0.6731(3) 0.9067(3) 0.59368(14) 0.0532(7) Uani d . 1 C
C7 0.7694(3) 0.6907(3) 0.40410(15) 0.0549(7) Uani d . 1 C
C8 1.3232(3) 0.6406(4) 0.46611(15) 0.0707(8) Uani d . 1 C
H8A 1.3489 0.7568 0.4776 0.106 Uiso calc R 1 H
H8B 1.3983 0.5941 0.4406 0.106 Uiso calc R 1 H
H8C 1.3209 0.5743 0.5055 0.106 Uiso calc R 1 H
C9 1.0832(3) 0.8789(3) 0.67189(11) 0.0476(6) Uani d . 1 C
C10 1.1810(3) 0.7404(4) 0.67960(12) 0.0564(7) Uani d . 1 C
H10 1.1636 0.6462 0.6521 0.068 Uiso calc R 1 H
C11 1.3029(3) 0.7404(4) 0.72714(14) 0.0683(8) Uani d . 1 C
H11 1.3667 0.6456 0.7323 0.082 Uiso calc R 1 H
C12 1.3313(4) 0.8795(5) 0.76722(14) 0.0776(10) Uani d . 1 C
H12 1.4154 0.8802 0.7991 0.093 Uiso calc R 1 H
C13 1.2354(4) 1.0179(5) 0.76027(15) 0.0829(10) Uani d . 1 C
H13 1.2546 1.1123 0.7876 0.099 Uiso calc R 1 H
C14 1.1115(4) 1.0183(4) 0.71343(14) 0.0671(8) Uani d . 1 C
H14 1.0462 1.1120 0.7095 0.080 Uiso calc R 1 H
C15 0.5187(3) 0.9550(4) 0.61128(15) 0.0774(9) Uani d . 1 C
H15A 0.4637 1.0155 0.5752 0.116 Uiso calc R 1 H
H15B 0.5297 1.0270 0.6495 0.116 Uiso calc R 1 H
H15C 0.4635 0.8536 0.6204 0.116 Uiso calc R 1 H

loop_
_atom_site_aniso_label
_atom_site_aniso_U_11
_atom_site_aniso_U_22
_atom_site_aniso_U_33
_atom_site_aniso_U_12
_atom_site_aniso_U_13
_atom_site_aniso_U_23
S1 0.0549(4) 0.0628(5) 0.0549(4) 0.0075(4) 0.0148(3) -0.0035(4)
N1 0.0411(12) 0.0476(12) 0.0503(13) 0.0022(10) 0.0123(10) -0.0006(10)
N2 0.0434(12) 0.0389(12) 0.0477(13) 0.0026(9) 0.0086(10) 0.0009(9)
N3 0.0454(13) 0.0542(13) 0.0574(14) 0.0090(10) 0.0082(11) 0.0029(11)
N4 0.0770(18) 0.088(2) 0.0771(19) 0.0177(15) -0.0226(15) -0.0161(15)
C1 0.0479(15) 0.0369(13) 0.0474(15) 0.0028(11) 0.0069(12) 0.0038(11)
C2 0.0464(15) 0.0413(14) 0.0492(16) 0.0032(12) 0.0004(12) -0.0006(12)
C3 0.0435(15) 0.0388(14) 0.0501(16) 0.0035(11) 0.0044(12) 0.0042(11)
C4 0.0560(16) 0.0366(13) 0.0439(15) 0.0020(12) 0.0105(12) 0.0025(11)
C5 0.0602(17) 0.0504(16) 0.0508(16) 0.0075(13) 0.0145(14) -0.0013(12)
C6 0.0537(17) 0.0492(16) 0.0590(18) 0.0112(13) 0.0167(14) 0.0090(13)
C7 0.0529(17) 0.0528(17) 0.0585(19) 0.0112(13) 0.0035(15) -0.0015(14)
C8 0.0493(17) 0.084(2) 0.080(2) 0.0020(16) 0.0142(15) -0.0026(17)
C9 0.0523(16) 0.0509(16) 0.0405(14) 0.0003(13) 0.0089(12) 0.0028(12)
C10 0.0584(17) 0.0606(18) 0.0498(17) 0.0029(15) 0.0045(14) 0.0022(14)
C11 0.0623(19) 0.092(2) 0.0508(18) 0.0094(18) 0.0078(16) 0.0153(17)
C12 0.064(2) 0.121(3) 0.0460(18) -0.010(2) -0.0029(15) 0.010(2)
C13 0.098(3) 0.095(3) 0.053(2) -0.017(2) -0.0019(19) -0.0139(18)
C14 0.082(2) 0.0641(19) 0.0544(18) 0.0004(16) 0.0062(17) -0.0061(15)
C15 0.0610(19) 0.097(2) 0.078(2) 0.0222(18) 0.0250(17) 0.0045(17)

loop_
_atom_type_symbol
_atom_type_description
_atom_type_scat_dispersion_real
_atom_type_scat_dispersion_imag
_atom_type_scat_source
C C 0.0033 0.0016 'International Tables Vol C Tables 4.2.6.8 and 6.1.1.4'
H H 0.0000 0.0000 'International Tables Vol C Tables 4.2.6.8 and 6.1.1.4'
N N 0.0061 0.0033 'International Tables Vol C Tables 4.2.6.8 and 6.1.1.4'
S S 0.1246 0.1234 'International Tables Vol C Tables 4.2.6.8 and 6.1.1.4'

loop_
_geom_angle_atom_site_label_1
_geom_angle_atom_site_label_2
_geom_angle_atom_site_label_3
_geom_angle
_geom_angle_publ_flag
C1 S1 C8 101.26(13) yes
C1 N1 N2 103.67(19) no
C4 N2 N1 125.9(2) no
C4 N2 C3 121.6(2) no
N1 N2 C3 112.53(19) yes
C6 N3 C3 116.4(2) no
N1 C1 C2 113.0(2) no
N1 C1 S1 123.20(18) no
C2 C1 S1 123.8(2) no
C3 C2 C1 105.2(2) no
C3 C2 C7 125.8(2) no
C1 C2 C7 128.9(2) no
N3 C3 N2 123.1(2) no
N3 C3 C2 131.3(2) no
N2 C3 C2 105.6(2) no
C5 C4 N2 114.7(2) yes
C5 C4 C9 124.3(2) no
N2 C4 C9 120.9(2) no
C4 C5 C6 122.2(2) no
C4 C5 H5 118.9 no
C6 C5 H5 118.9 no
N3 C6 C5 121.9(2) no
N3 C6 C15 116.8(3) no
C5 C6 C15 121.3(3) no
N4 C7 C2 179.1(3) yes
S1 C8 H8A 109.5 no
S1 C8 H8B 109.5 no
H8A C8 H8B 109.5 no
S1 C8 H8C 109.5 no
H8A C8 H8C 109.5 no
H8B C8 H8C 109.5 no
C10 C9 C14 118.6(3) no
C10 C9 C4 121.6(2) no
C14 C9 C4 119.6(2) no
C11 C10 C9 120.8(3) no
C11 C10 H10 119.6 no
C9 C10 H10 119.6 no
C10 C11 C12 120.2(3) no
C10 C11 H11 119.9 no
C12 C11 H11 119.9 no
C11 C12 C13 119.8(3) no
C11 C12 H12 120.1 no
C13 C12 H12 120.1 no
C14 C13 C12 120.5(3) no
C14 C13 H13 119.7 no
C12 C13 H13 119.7 no
C13 C14 C9 120.1(3) no
C13 C14 H14 120.0 no
C9 C14 H14 120.0 no
C6 C15 H15A 109.5 no
C6 C15 H15B 109.5 no
H15A C15 H15B 109.5 no
C6 C15 H15C 109.5 no
H15A C15 H15C 109.5 no
H15B C15 H15C 109.5 no

loop_
_geom_bond_atom_site_label_1
_geom_bond_atom_site_label_2
_geom_bond_distance
_geom_bond_publ_flag
S1 C1 1.735(3) yes
S1 C8 1.789(3) no
N1 C1 1.330(3) no
N1 N2 1.376(3) yes
N2 C4 1.367(3) yes
N2 C3 1.381(3) yes
N3 C6 1.323(3) no
N3 C3 1.343(3) no
N4 C7 1.139(3) yes
C1 C2 1.407(3) no
C2 C3 1.386(3) no
C2 C7 1.409(4) yes
C4 C5 1.363(3) yes
C4 C9 1.467(3) yes
C5 C6 1.403(3) no
C5 H5 0.9300 no
C6 C15 1.496(3) no
C8 H8A 0.9600 no
C8 H8B 0.9600 no
C8 H8C 0.9600 no
C9 C10 1.383(3) no
C9 C14 1.387(4) no
C10 C11 1.365(4) no
C10 H10 0.9300 no
C11 C12 1.369(4) no
C11 H11 0.9300 no
C12 C13 1.371(4) no
C12 H12 0.9300 no
C13 C14 1.370(4) no
C13 H13 0.9300 no
C14 H14 0.9300 no
C15 H15A 0.9600 no
C15 H15B 0.9600 no
C15 H15C 0.9600 no

loop_
_geom_torsion_atom_site_label_1
_geom_torsion_atom_site_label_2
_geom_torsion_atom_site_label_3
_geom_torsion_atom_site_label_4
_geom_torsion
_geom_torsion_publ_flag
C1 N1 N2 C4 178.6(2) no
C1 N1 N2 C3 -1.0(2) yes
N2 N1 C1 C2 0.9(3) no
N2 N1 C1 S1 -179.10(16) no
C8 S1 C1 N1 0.5(2) no
C8 S1 C1 C2 -179.5(2) no
N1 C1 C2 C3 -0.4(3) no
S1 C1 C2 C3 179.55(17) no
N1 C1 C2 C7 -177.2(2) no
S1 C1 C2 C7 2.8(4) no
C6 N3 C3 N2 1.6(3) no
C6 N3 C3 C2 -179.6(2) no
C4 N2 C3 N3 0.2(3) no
N1 N2 C3 N3 179.8(2) no
C4 N2 C3 C2 -178.9(2) no
N1 N2 C3 C2 0.8(2) no
C1 C2 C3 N3 -179.2(2) no
C7 C2 C3 N3 -2.2(4) no
C1 C2 C3 N2 -0.2(2) no
C7 C2 C3 N2 176.7(2) no
N1 N2 C4 C5 178.7(2) no
C3 N2 C4 C5 -1.7(3) no
N1 N2 C4 C9 -4.2(3) no
C3 N2 C4 C9 175.4(2) no
N2 C4 C5 C6 1.6(3) no
C9 C4 C5 C6 -175.5(2) no
C3 N3 C6 C5 -1.8(3) no
C3 N3 C6 C15 179.8(2) no
C4 C5 C6 N3 0.2(4) no
C4 C5 C6 C15 178.5(2) no
C3 C2 C7 N4 -9E1(2) no
C1 C2 C7 N4 8E1(2) no
C5 C4 C9 C10 131.3(3) no
N2 C4 C9 C10 -45.6(3) no
C5 C4 C9 C14 -43.9(4) yes
N2 C4 C9 C14 139.3(2) no
C14 C9 C10 C11 0.1(4) no
C4 C9 C10 C11 -175.1(2) no
C9 C10 C11 C12 -1.1(4) no
C10 C11 C12 C13 1.2(5) no
C11 C12 C13 C14 -0.2(5) no
C12 C13 C14 C9 -0.9(5) no
C10 C9 C14 C13 0.9(4) no
C4 C9 C14 C13 176.2(3) no

loop_
_cod_related_entry_id
_cod_related_entry_database
_cod_related_entry_code
1 ChemSpider 21129034
